data_2209612
loop_
_publ_author_name
'Xiao-Feng Yang'
'Da-Qi Wang'
'Guang-You Zhang'
'Takuji Hirose'

_publ_section_title
;(+)-<i>N</i>-[(<i>R</i>)-1-(2-Hydroxy-5-methylphenyl)propyl]-<i>N</i>-[(<i>R</i>)-2-methyl-1-phenylpropyl]ammonium
 chloride
;
_journal_coeditor_code OB2018
_journal_issue 7
_journal_name_full 'Acta Crystallographica Section E'
_journal_page_first o2622
_journal_page_last o2624
_journal_paper_doi 10.1107/S1600536806020848
_journal_volume 62
_journal_year 2006
_chemical_formula_iupac 'C20 H28 N O + , Cl -'
_chemical_formula_moiety 'C20 H28 N O + , Cl -'
_chemical_formula_sum 'C20 H28 Cl N O'
_chemical_formula_weight 333.88
_chemical_name_systematic
;
(+)-N-[(R)-1-(2-Hydroxy-5-methylphenyl)propyl]-N-[(R)-2-methyl-1-
phenylpropyl]ammonium chloride
;
_space_group_IT_number 19
_symmetry_cell_setting orthorhombic
_symmetry_space_group_name_Hall 'P 2ac 2ab'
_symmetry_space_group_name_H-M 'P 21 21 21'
_atom_sites_solution_hydrogens geom
_atom_sites_solution_primary direct
_atom_sites_solution_secondary difmap
_cell_angle_alpha 90.00
_cell_angle_beta 90.00
_cell_angle_gamma 90.00
_cell_formula_units_Z 4
_cell_length_a 8.725(2)
_cell_length_b 11.641(3)
_cell_length_c 19.313(5)
_cell_measurement_reflns_used 3718
_cell_measurement_temperature 298(2)
_cell_measurement_theta_max 25.322
_cell_measurement_theta_min 2.414
_cell_volume 1961.6(8)
_computing_cell_refinement 'SAINT (Bruker, 1997)'
_computing_data_collection 'SMART (Bruker, 1997)'
_computing_data_reduction SAINT
_computing_molecular_graphics 'SHELXTL (Bruker, 1997)'
_computing_publication_material SHELXTL
_computing_structure_refinement 'SHELXL97 (Sheldrick, 1997)'
_computing_structure_solution 'SHELXS97 (Sheldrick, 1997)'
_diffrn_ambient_temperature 298(2)
_diffrn_measured_fraction_theta_full 0.991
_diffrn_measured_fraction_theta_max 0.991
_diffrn_measurement_device_type 'Bruker SMART CCD area-detector'
_diffrn_measurement_method '\f and \w'
_diffrn_radiation_monochromator graphite
_diffrn_radiation_source 'fine-focus sealed tube'
_diffrn_radiation_type MoK\a
_diffrn_radiation_wavelength 0.71073
_diffrn_reflns_av_R_equivalents 0.0375
_diffrn_reflns_av_sigmaI/netI 0.0445
_diffrn_reflns_limit_h_max 10
_diffrn_reflns_limit_h_min -9
_diffrn_reflns_limit_k_max 13
_diffrn_reflns_limit_k_min -13
_diffrn_reflns_limit_l_max 20
_diffrn_reflns_limit_l_min -22
_diffrn_reflns_number 10299
_diffrn_reflns_theta_full 25.02
_diffrn_reflns_theta_max 25.02
_diffrn_reflns_theta_min 2.04
_exptl_absorpt_coefficient_mu 0.199
_exptl_absorpt_correction_T_max 0.9745
_exptl_absorpt_correction_T_min 0.9371
_exptl_absorpt_correction_type multi-scan
_exptl_absorpt_process_details '(SADABS; Sheldrick, 1996)'
_exptl_crystal_colour colourless
_exptl_crystal_density_diffrn 1.131
_exptl_crystal_density_method 'not measured'
_exptl_crystal_description block
_exptl_crystal_F_000 720
_exptl_crystal_size_max 0.33
_exptl_crystal_size_mid 0.21
_exptl_crystal_size_min 0.13
_refine_diff_density_max 0.204
_refine_diff_density_min -0.159
_refine_ls_abs_structure_details 'Flack (1983), with 1469 Friedel pairs'
_refine_ls_abs_structure_Flack -0.07(9)
_refine_ls_extinction_method none
_refine_ls_goodness_of_fit_ref 1.052
_refine_ls_hydrogen_treatment constr
_refine_ls_matrix_type full
_refine_ls_number_parameters 208
_refine_ls_number_reflns 1975
_refine_ls_number_restraints 0
_refine_ls_restrained_S_all 1.052
_refine_ls_R_factor_all 0.0635
_refine_ls_R_factor_gt 0.0392
_refine_ls_shift/su_max 0.000
_refine_ls_shift/su_mean 0.000
_refine_ls_structure_factor_coef Fsqd
_refine_ls_weighting_details 'calc w = 1/[\s^2^(Fo^2^)+(0.0453P)^2^+0.4485P] where P=(Fo^2^+2Fc^2^)/3'
_refine_ls_weighting_scheme calc
_refine_ls_wR_factor_gt 0.0858
_refine_ls_wR_factor_ref 0.1016
_reflns_number_gt 2439
_reflns_number_total 3434
_reflns_threshold_expression I>2\s(I)
_cod_data_source_file ob2018.cif
_cod_data_source_block II
_cod_depositor_comments
;
The following automatic conversions were performed:
'_symmetry_cell_setting' value 'Orthorhombic' changed to 'orthorhombic'
according to '/home/saulius/struct/CIF-dictionaries/cif_core.dic'
dictionary named 'cif_core.dic' version 2.4.1 from 2010-06-29.

Automatic conversion script
Id: cif_fix_enum 1527 2010-12-29 10:47:43Z saulius 

The following automatic conversions were performed:

'_symmetry_cell_setting' value 'Orthorhombic' changed to
'orthorhombic' according to
/home/saulius/struct/CIF-dictionaries/cif_core.dic dictionary named
'cif_core.dic' version 2.4.1 from 2010-06-29.

Automatic conversion script
Id: cif_fix_values 1715 2011-07-08 13:25:40Z adriana 
;
_cod_original_cell_volume 1961.7(9)
_cod_database_code 2209612
_cod_database_fobs_code 2209612

loop_
_symmetry_equiv_pos_as_xyz
'x, y, z'
'-x+1/2, -y, z+1/2'
'-x, y+1/2, -z+1/2'
'x+1/2, -y+1/2, -z'

loop_
_atom_site_type_symbol
_atom_site_label
_atom_site_fract_x
_atom_site_fract_y
_atom_site_fract_z
_atom_site_U_iso_or_equiv
_atom_site_adp_type
_atom_site_calc_flag
_atom_site_refinement_flags
_atom_site_occupancy
Cl Cl1 0.08193(11) 0.39063(9) 0.85876(5) 0.0633(3) Uani d . 1
N N1 0.7928(3) 0.5364(2) 0.81730(14) 0.0396(6) Uani d . 1
H H1A 0.8610 0.4857 0.8343 0.048 Uiso calc R 1
H H1B 0.8449 0.5882 0.7920 0.048 Uiso calc R 1
O O1 0.7910(3) 0.6689(2) 0.70025(13) 0.0550(7) Uani d . 1
H H1 0.8131 0.7244 0.6762 0.082 Uiso calc R 1
C C1 0.6828(4) 0.4733(3) 0.77035(17) 0.0379(8) Uani d . 1
H H1C 0.6192 0.4232 0.7993 0.045 Uiso calc R 1
C C2 0.7740(4) 0.3970(3) 0.72055(17) 0.0493(9) Uani d . 1
H H2A 0.8405 0.4449 0.6925 0.059 Uiso calc R 1
H H2B 0.8382 0.3452 0.7471 0.059 Uiso calc R 1
C C3 0.6704(5) 0.3275(4) 0.6735(2) 0.0674(12) Uani d . 1
H H3A 0.7318 0.2811 0.6432 0.101 Uiso calc R 1
H H3B 0.6080 0.3785 0.6465 0.101 Uiso calc R 1
H H3C 0.6058 0.2789 0.7011 0.101 Uiso calc R 1
C C4 0.5784(4) 0.5557(3) 0.73363(16) 0.0373(7) Uani d . 1
C C5 0.6363(4) 0.6483(3) 0.69579(18) 0.0415(8) Uani d . 1
C C6 0.5393(4) 0.7150(3) 0.65665(18) 0.0477(9) Uani d . 1
H H6 0.5780 0.7765 0.6313 0.057 Uiso calc R 1
C C7 0.3844(4) 0.6907(3) 0.65492(19) 0.0502(10) Uani d . 1
H H7 0.3206 0.7354 0.6273 0.060 Uiso calc R 1
C C8 0.3217(4) 0.6018(3) 0.69301(19) 0.0473(9) Uani d . 1
C C9 0.4212(4) 0.5348(3) 0.73203(17) 0.0415(8) Uani d . 1
H H9 0.3818 0.4742 0.7578 0.050 Uiso calc R 1
C C10 0.1522(4) 0.5787(4) 0.6945(2) 0.0675(12) Uani d . 1
H H10A 0.1007 0.6323 0.6648 0.101 Uiso calc R 1
H H10B 0.1149 0.5872 0.7410 0.101 Uiso calc R 1
H H10C 0.1330 0.5019 0.6787 0.101 Uiso calc R 1
C C11 0.7169(4) 0.5976(3) 0.87708(16) 0.0415(8) Uani d . 1
H H11 0.6350 0.6453 0.8577 0.050 Uiso calc R 1
C C12 0.8309(5) 0.6788(4) 0.9128(2) 0.0605(11) Uani d . 1
H H12 0.9116 0.6325 0.9344 0.073 Uiso calc R 1
C C13 0.9045(8) 0.7626(5) 0.8638(3) 0.112(2) Uani d . 1
H H13A 0.9560 0.7213 0.8276 0.168 Uiso calc R 1
H H13B 0.9773 0.8089 0.8885 0.168 Uiso calc R 1
H H13C 0.8272 0.8112 0.8439 0.168 Uiso calc R 1
C C14 0.7458(8) 0.7445(5) 0.9698(3) 0.111(2) Uani d . 1
H H14A 0.6984 0.6909 1.0009 0.166 Uiso calc R 1
H H14B 0.6685 0.7924 0.9493 0.166 Uiso calc R 1
H H14C 0.8170 0.7915 0.9950 0.166 Uiso calc R 1
C C15 0.6431(4) 0.5133(3) 0.92531(18) 0.0426(8) Uani d . 1
C C16 0.4852(4) 0.5110(3) 0.9331(2) 0.0525(10) Uani d . 1
H H16 0.4250 0.5604 0.9067 0.063 Uiso calc R 1
C C17 0.4152(6) 0.4367(4) 0.9792(2) 0.0667(12) Uani d . 1
H H17 0.3092 0.4369 0.9843 0.080 Uiso calc R 1
C C18 0.5041(6) 0.3625(4) 1.0172(2) 0.0750(14) Uani d . 1
H H18 0.4577 0.3117 1.0480 0.090 Uiso calc R 1
C C19 0.6604(6) 0.3627(4) 1.0104(2) 0.0732(14) Uani d . 1
H H19 0.7195 0.3120 1.0363 0.088 Uiso calc R 1
C C20 0.7304(5) 0.4381(3) 0.96486(19) 0.0563(11) Uani d . 1
H H20 0.8366 0.4385 0.9607 0.068 Uiso calc R 1

loop_
_atom_site_aniso_label
_atom_site_aniso_U_11
_atom_site_aniso_U_22
_atom_site_aniso_U_33
_atom_site_aniso_U_12
_atom_site_aniso_U_13
_atom_site_aniso_U_23
Cl1 0.0559(5) 0.0658(6) 0.0682(6) 0.0229(5) -0.0059(5) -0.0010(5)
N1 0.0339(14) 0.0382(15) 0.0467(16) 0.0038(13) -0.0001(13) 0.0036(13)
O1 0.0377(13) 0.0633(17) 0.0639(16) -0.0063(13) 0.0017(12) 0.0218(14)
C1 0.0350(17) 0.0383(18) 0.0403(18) 0.0006(16) -0.0045(15) 0.0035(16)
C2 0.049(2) 0.049(2) 0.050(2) 0.008(2) -0.0019(17) -0.0030(18)
C3 0.080(3) 0.067(3) 0.055(2) 0.006(2) -0.004(2) -0.016(2)
C4 0.0329(16) 0.0376(18) 0.0414(18) 0.0038(16) -0.0011(16) 0.0017(15)
C5 0.0336(17) 0.046(2) 0.0452(19) 0.0011(15) -0.0006(15) 0.0064(18)
C6 0.051(2) 0.044(2) 0.047(2) 0.0021(17) -0.0004(17) 0.0130(17)
C7 0.048(2) 0.051(2) 0.052(2) 0.0112(18) -0.0086(18) 0.0055(19)
C8 0.0366(18) 0.054(2) 0.051(2) 0.0044(18) -0.0064(17) 0.001(2)
C9 0.0392(17) 0.0412(19) 0.0442(18) -0.0008(18) 0.0006(17) 0.0034(16)
C10 0.043(2) 0.073(3) 0.087(3) 0.001(2) -0.012(2) 0.010(3)
C11 0.0420(18) 0.0378(18) 0.0449(19) 0.0019(17) -0.0030(15) 0.0000(16)
C12 0.066(3) 0.053(2) 0.062(3) -0.014(2) -0.004(2) -0.006(2)
C13 0.136(5) 0.098(4) 0.102(4) -0.072(4) 0.008(4) -0.003(3)
C14 0.149(6) 0.092(4) 0.091(4) -0.032(4) 0.015(4) -0.048(3)
C15 0.052(2) 0.038(2) 0.0374(19) -0.0019(17) 0.0012(16) -0.0033(16)
C16 0.051(2) 0.056(2) 0.051(2) -0.0036(19) 0.0056(18) -0.010(2)
C17 0.068(3) 0.071(3) 0.062(3) -0.013(3) 0.019(2) -0.014(2)
C18 0.105(4) 0.065(3) 0.055(3) -0.018(3) 0.025(3) 0.000(2)
C19 0.109(4) 0.062(3) 0.048(2) 0.014(3) 0.007(3) 0.010(2)
C20 0.062(2) 0.060(3) 0.047(2) 0.008(2) 0.000(2) 0.006(2)

loop_
_atom_type_symbol
_atom_type_description
_atom_type_scat_dispersion_real
_atom_type_scat_dispersion_imag
_atom_type_scat_source
C C 0.0033 0.0000 'International Tables Vol C Tables 4.2.6.8 and 6.1.1.4'
H H 0.0000 0.0000 'International Tables Vol C Tables 4.2.6.8 and 6.1.1.4'
O O 0.0106 0.0000 'International Tables Vol C Tables 4.2.6.8 and 6.1.1.4'
N N 0.0061 0.0000 'International Tables Vol C Tables 4.2.6.8 and 6.1.1.4'
Cl Cl 0.1484 0.0000 'International Tables Vol C Tables 4.2.6.8 and 6.1.1.4'

loop_
_geom_angle_atom_site_label_1
_geom_angle_atom_site_label_2
_geom_angle_atom_site_label_3
_geom_angle
C11 N1 C1 114.2(2)
C11 N1 H1A 108.7
C1 N1 H1A 108.7
C11 N1 H1B 108.7
C1 N1 H1B 108.7
H1A N1 H1B 107.6
C5 O1 H1 109.5
C4 C1 N1 111.0(3)
C4 C1 C2 112.9(3)
N1 C1 C2 109.2(2)
C4 C1 H1C 107.9
N1 C1 H1C 107.9
C2 C1 H1C 107.9
C3 C2 C1 112.1(3)
C3 C2 H2A 109.2
C1 C2 H2A 109.2
C3 C2 H2B 109.2
C1 C2 H2B 109.2
H2A C2 H2B 107.9
C2 C3 H3A 109.5
C2 C3 H3B 109.5
H3A C3 H3B 109.5
C2 C3 H3C 109.5
H3A C3 H3C 109.5
H3B C3 H3C 109.5
C9 C4 C5 118.6(3)
C9 C4 C1 119.8(3)
C5 C4 C1 121.4(3)
O1 C5 C6 122.8(3)
O1 C5 C4 117.2(3)
C6 C5 C4 120.1(3)
C5 C6 C7 120.0(3)
C5 C6 H6 120.0
C7 C6 H6 120.0
C6 C7 C8 121.9(3)
C6 C7 H7 119.1
C8 C7 H7 119.1
C7 C8 C9 117.4(3)
C7 C8 C10 122.3(3)
C9 C8 C10 120.3(4)
C8 C9 C4 122.0(3)
C8 C9 H9 119.0
C4 C9 H9 119.0
C8 C10 H10A 109.5
C8 C10 H10B 109.5
H10A C10 H10B 109.5
C8 C10 H10C 109.5
H10A C10 H10C 109.5
H10B C10 H10C 109.5
C15 C11 N1 110.8(3)
C15 C11 C12 113.7(3)
N1 C11 C12 110.5(3)
C15 C11 H11 107.2
N1 C11 H11 107.2
C12 C11 H11 107.2
C13 C12 C14 109.6(4)
C13 C12 C11 113.1(3)
C14 C12 C11 108.4(4)
C13 C12 H12 108.5
C14 C12 H12 108.5
C11 C12 H12 108.5
C12 C13 H13A 109.5
C12 C13 H13B 109.5
H13A C13 H13B 109.5
C12 C13 H13C 109.5
H13A C13 H13C 109.5
H13B C13 H13C 109.5
C12 C14 H14A 109.5
C12 C14 H14B 109.5
H14A C14 H14B 109.5
C12 C14 H14C 109.5
H14A C14 H14C 109.5
H14B C14 H14C 109.5
C16 C15 C20 118.3(4)
C16 C15 C11 120.5(4)
C20 C15 C11 121.3(3)
C17 C16 C15 121.3(4)
C17 C16 H16 119.3
C15 C16 H16 119.3
C18 C17 C16 119.2(4)
C18 C17 H17 120.4
C16 C17 H17 120.4
C19 C18 C17 120.7(5)
C19 C18 H18 119.7
C17 C18 H18 119.7
C18 C19 C20 120.1(5)
C18 C19 H19 120.0
C20 C19 H19 120.0
C19 C20 C15 120.5(4)
C19 C20 H20 119.8
C15 C20 H20 119.8

loop_
_geom_bond_atom_site_label_1
_geom_bond_atom_site_label_2
_geom_bond_distance
N1 C11 1.510(4)
N1 C1 1.511(4)
N1 H1A 0.9000
N1 H1B 0.9000
O1 C5 1.373(4)
O1 H1 0.8200
C1 C4 1.500(4)
C1 C2 1.532(5)
C1 H1C 0.9800
C2 C3 1.515(5)
C2 H2A 0.9700
C2 H2B 0.9700
C3 H3A 0.9600
C3 H3B 0.9600
C3 H3C 0.9600
C4 C9 1.393(5)
C4 C5 1.397(5)
C5 C6 1.375(5)
C6 C7 1.381(5)
C6 H6 0.9300
C7 C8 1.382(5)
C7 H7 0.9300
C8 C9 1.390(5)
C8 C10 1.503(5)
C9 H9 0.9300
C10 H10A 0.9600
C10 H10B 0.9600
C10 H10C 0.9600
C11 C15 1.498(5)
C11 C12 1.537(5)
C11 H11 0.9800
C12 C13 1.504(6)
C12 C14 1.532(6)
C12 H12 0.9800
C13 H13A 0.9600
C13 H13B 0.9600
C13 H13C 0.9600
C14 H14A 0.9600
C14 H14B 0.9600
C14 H14C 0.9600
C15 C16 1.387(5)
C15 C20 1.389(5)
C16 C17 1.384(5)
C16 H16 0.9300
C17 C18 1.374(6)
C17 H17 0.9300
C18 C19 1.370(6)
C18 H18 0.9300
C19 C20 1.385(6)
C19 H19 0.9300
C20 H20 0.9300

loop_
_geom_hbond_atom_site_label_D
_geom_hbond_atom_site_label_H
_geom_hbond_atom_site_label_A
_geom_hbond_site_symmetry_A
_geom_hbond_distance_DH
_geom_hbond_distance_HA
_geom_hbond_distance_DA
_geom_hbond_angle_DHA
N1 H1A Cl1 1_655 0.90 2.27 3.144(3) 163.0
N1 H1B O1 . 0.90 2.06 2.737(4) 131.1
O1 H1 Cl1 3_656 0.82 2.24 3.032(3) 161.2

loop_
_geom_torsion_atom_site_label_1
_geom_torsion_atom_site_label_2
_geom_torsion_atom_site_label_3
_geom_torsion_atom_site_label_4
_geom_torsion
_geom_torsion_publ_flag
C11 N1 C1 C4 65.5(3) ?
C11 N1 C1 C2 -169.4(3) yes
C4 C1 C2 C3 -58.2(4) ?
N1 C1 C2 C3 177.8(3) yes
N1 C1 C4 C9 -132.3(3) ?
C2 C1 C4 C9 104.7(4) ?
N1 C1 C4 C5 53.1(4) ?
C2 C1 C4 C5 -69.8(4) ?
C9 C4 C5 O1 177.9(3) ?
C1 C4 C5 O1 -7.4(5) ?
C9 C4 C5 C6 -1.6(5) ?
C1 C4 C5 C6 173.0(3) ?
O1 C5 C6 C7 -179.3(4) ?
C4 C5 C6 C7 0.3(6) ?
C5 C6 C7 C8 1.5(6) ?
C6 C7 C8 C9 -1.9(5) ?
C6 C7 C8 C10 176.6(4) ?
C7 C8 C9 C4 0.4(5) ?
C10 C8 C9 C4 -178.1(4) ?
C5 C4 C9 C8 1.3(5) ?
C1 C4 C9 C8 -173.4(3) ?
C1 N1 C11 C15 64.8(3) ?
C1 N1 C11 C12 -168.3(3) yes
C15 C11 C12 C13 179.8(4) ?
N1 C11 C12 C13 54.5(5) ?
C15 C11 C12 C14 -58.4(5) ?
N1 C11 C12 C14 176.3(4) yes
N1 C11 C15 C16 -114.1(4) ?
C12 C11 C15 C16 120.7(4) ?
N1 C11 C15 C20 67.8(4) ?
C12 C11 C15 C20 -57.3(4) ?
C20 C15 C16 C17 0.4(6) ?
C11 C15 C16 C17 -177.6(3) ?
C15 C16 C17 C18 -1.0(6) ?
C16 C17 C18 C19 0.7(7) ?
C17 C18 C19 C20 0.1(7) ?
C18 C19 C20 C15 -0.7(7) ?
C16 C15 C20 C19 0.4(6) ?
C11 C15 C20 C19 178.5(3) ?

loop_
_cod_related_entry_id
_cod_related_entry_database
_cod_related_entry_code
1 ChemSpider 21179092
